data_4345345
loop_
_publ_author_name
'Guo, Zhen-Ji'
'Yu, Jiamei'
'Zhang, Yong-Zheng'
'Zhang, Jian'
'Chen, Ya'
'Wu, Yufeng'
'Xie, Lin-Hua'
'Li, Jian-Rong'

_publ_section_title
;
 Water-Stable In(III)-Based Metal-Organic Frameworks with Rod-Shaped
 Secondary Building Units: Single-Crystal to Single-Crystal Transformation
 and Selective Sorption of C2H2 over CO2 and CH4.
;
_journal_issue 4
_journal_name_full 'Inorganic chemistry'
_journal_page_first 2188
_journal_page_last 2197
_journal_paper_doi 10.1021/acs.inorgchem.6b02840
_journal_volume 56
_journal_year 2017
_chemical_formula_sum 'C36 H35 In3 O16'
_chemical_formula_weight 1068.10
_space_group_crystal_system monoclinic
_space_group_IT_number 14
_space_group_name_Hall '-P 2ybc'
_space_group_name_H-M_alt 'P 1 21/c 1'
_symmetry_space_group_name_Hall '-P 2ybc'
_symmetry_space_group_name_H-M 'P 1 21/c 1'
_atom_sites_solution_hydrogens mixed
_audit_creation_method SHELXL-2014/7
_cell_angle_alpha 90
_cell_angle_beta 106.0080(10)
_cell_angle_gamma 90
_cell_formula_units_Z 4
_cell_length_a 15.5812(2)
_cell_length_b 23.6815(2)
_cell_length_c 18.1914(2)
_cell_measurement_reflns_used 14110
_cell_measurement_temperature 293(2)
_cell_measurement_theta_max 73.5480
_cell_measurement_theta_min 3.4510
_cell_volume 6452.09(13)
_computing_cell_refinement
; 
'Wed Aug 31 23:35:07 2016' 
;
_computing_data_collection
; 
'Wed Aug 31 23:35:07 2016' 
;
_computing_data_reduction
; 
'Wed Aug 31 23:35:07 2016' 
;
_computing_structure_refinement 'SHELXL-2014/7 (Sheldrick, 2014)'
_diffrn_ambient_temperature 293(2)
_diffrn_detector_area_resol_mean 10.3376
_diffrn_measured_fraction_theta_full 1.000
_diffrn_measured_fraction_theta_max 0.977
_diffrn_measurement_device_type 'SuperNova, Dual, Cu at zero, AtlasS2'
_diffrn_measurement_method '\w scans'
_diffrn_radiation_type CuK\a
_diffrn_radiation_wavelength 1.54178
_diffrn_reflns_av_R_equivalents 0.0589
_diffrn_reflns_av_unetI/netI 0.0594
_diffrn_reflns_Laue_measured_fraction_full 1.000
_diffrn_reflns_Laue_measured_fraction_max 0.977
_diffrn_reflns_limit_h_max 13
_diffrn_reflns_limit_h_min -19
_diffrn_reflns_limit_k_max 29
_diffrn_reflns_limit_k_min -25
_diffrn_reflns_limit_l_max 22
_diffrn_reflns_limit_l_min -22
_diffrn_reflns_number 39946
_diffrn_reflns_point_group_measured_fraction_full 1.000
_diffrn_reflns_point_group_measured_fraction_max 0.977
_diffrn_reflns_theta_full 67.679
_diffrn_reflns_theta_max 74.029
_diffrn_reflns_theta_min 3.492
_diffrn_source 'sealed X-ray tube'
_exptl_absorpt_coefficient_mu 8.873
_exptl_absorpt_correction_T_max 1.00000
_exptl_absorpt_correction_T_min 0.54037
_exptl_absorpt_correction_type multi-scan
_exptl_absorpt_process_details
; 
'Wed Aug 31 23:35:07 2016' 
;
_exptl_crystal_density_diffrn 1.100
_exptl_crystal_description
; 
'Wed Aug 31 23:35:07 2016' 
;
_exptl_crystal_F_000 2104
_exptl_crystal_size_max 0.170
_exptl_crystal_size_mid 0.140
_exptl_crystal_size_min 0.130
_refine_diff_density_max 1.051
_refine_diff_density_min -0.960
_refine_diff_density_rms 0.102
_refine_ls_extinction_method none
_refine_ls_goodness_of_fit_ref 0.979
_refine_ls_hydrogen_treatment refU
_refine_ls_matrix_type full
_refine_ls_number_parameters 534
_refine_ls_number_reflns 12805
_refine_ls_number_restraints 0
_refine_ls_restrained_S_all 0.979
_refine_ls_R_factor_all 0.0521
_refine_ls_R_factor_gt 0.0364
_refine_ls_shift/su_max 0.007
_refine_ls_shift/su_mean 0.000
_refine_ls_structure_factor_coef Fsqd
_refine_ls_weighting_details 'w=1/[\s^2^(Fo^2^)+(0.0507P)^2^] where P=(Fo^2^+2Fc^2^)/3'
_refine_ls_weighting_scheme calc
_refine_ls_wR_factor_gt 0.0911
_refine_ls_wR_factor_ref 0.0969
_reflns_Friedel_coverage 0.000
_reflns_number_gt 9864
_reflns_number_total 12805
_reflns_threshold_expression 'I > 2\s(I)'
_cod_data_source_file ic6b02840_si_002.cif
_cod_data_source_block BUT_70_recovered_from_BUT_70A
_cod_database_code 4345345
_shelx_shelxl_version_number 2014/7
_shelx_space_group_comment
; 
The symmetry employed for this shelxl refinement is uniquely defined 
by the following loop, which should always be used as a source of 
symmetry information in preference to the above space-group names. 
They are only intended as comments. 
;
_shelx_estimated_absorpt_t_min 0.314
_shelx_estimated_absorpt_t_max 0.392

loop_
_space_group_symop_operation_xyz
'x, y, z'
'-x, y+1/2, -z+1/2'
'-x, -y, -z'
'x, -y-1/2, z-1/2'

loop_
_atom_site_label
_atom_site_type_symbol
_atom_site_fract_x
_atom_site_fract_y
_atom_site_fract_z
_atom_site_U_iso_or_equiv
_atom_site_adp_type
_atom_site_occupancy
_atom_site_site_symmetry_order
_atom_site_calc_flag
_atom_site_refinement_flags_posn
_atom_site_refinement_flags_occupancy
In1 In 0.5000 0.5000 1.0000 0.02289(9) Uani 1 2 d S P
In2 In 0.28770(2) 0.51538(2) 0.86754(2) 0.02473(7) Uani 1 1 d . .
In3 In 0.19191(2) 0.52886(2) 0.65704(2) 0.02055(7) Uani 1 1 d . .
In4 In 0.0000 0.5000 0.5000 0.01830(8) Uani 1 2 d S P
O1 O 0.4264(2) 0.51847(13) 0.88950(15) 0.0301(6) Uani 1 1 d . .
H1 H 0.4537 0.5277 0.8516 0.18(5) Uiso 1 1 calc R .
O2 O 0.2720(2) 0.49021(13) 0.75418(15) 0.0316(7) Uani 1 1 d . .
H2 H 0.3041 0.4586 0.7467 0.10(3) Uiso 1 1 calc R .
O3 O 0.09207(19) 0.55825(11) 0.56362(14) 0.0219(5) Uani 1 1 d . .
H3 H 0.0884 0.5963 0.5505 0.18(5) Uiso 1 1 calc R .
O4 O 0.1448(2) 0.51051(15) 0.84966(17) 0.0367(7) Uani 1 1 d . .
H4A H 0.1325 0.5179 0.8913 0.12(3) Uiso 1 1 d R .
H4B H 0.1181 0.5338 0.8156 0.23(7) Uiso 1 1 d R .
O5 O 0.2856(2) 0.54350(13) 0.97898(16) 0.0310(7) Uani 1 1 d . .
O6 O 0.4275(2) 0.56200(13) 1.04600(19) 0.0379(8) Uani 1 1 d . .
O7 O 0.2779(2) 0.89556(12) 1.33860(18) 0.0370(8) Uani 1 1 d . .
O8 O 0.1753(2) 0.89918(12) 1.22438(17) 0.0314(7) Uani 1 1 d . .
O9 O 0.0114(2) 0.54600(12) 1.40150(15) 0.0278(6) Uani 1 1 d . .
O10 O -0.0804(2) 0.50357(12) 1.30057(15) 0.0284(6) Uani 1 1 d . .
O11 O 0.2033(2) 0.45073(13) 0.59948(16) 0.0318(7) Uani 1 1 d . .
O12 O 0.1050(2) 0.44353(12) 0.48431(17) 0.0285(6) Uani 1 1 d . .
O13 O 0.7761(3) 0.3866(2) 0.4762(3) 0.0642(12) Uani 1 1 d . .
O14 O 0.6983(2) 0.43256(17) 0.3715(2) 0.0467(9) Uani 1 1 d . .
O15 O 0.4078(2) 0.06708(12) 0.50546(17) 0.0313(7) Uani 1 1 d . .
O16 O 0.2920(2) 0.07314(12) 0.40136(17) 0.0339(7) Uani 1 1 d . .
C1 C 0.3436(3) 0.56652(17) 1.0331(2) 0.0314(10) Uani 1 1 d . .
C2 C 0.3128(3) 0.6015(2) 1.0879(3) 0.0352(10) Uani 1 1 d . .
H2A H 0.3549 0.6205 1.1262 0.048(16) Uiso 1 1 calc R .
C3 C 0.2285(4) 0.6065(2) 1.0844(3) 0.0371(11) Uani 1 1 d . .
H3A H 0.1867 0.5904 1.0431 0.056(18) Uiso 1 1 calc R .
C4 C 0.1955(3) 0.63687(19) 1.1430(3) 0.0336(10) Uani 1 1 d . .
C5 C 0.1980(4) 0.69576(19) 1.1492(3) 0.0356(11) Uani 1 1 d . .
C6 C 0.1745(3) 0.72078(19) 1.2107(3) 0.0347(10) Uani 1 1 d . .
C7 C 0.1425(3) 0.68893(19) 1.2618(3) 0.0339(10) Uani 1 1 d . .
C8 C 0.1345(4) 0.63044(19) 1.2513(3) 0.0366(11) Uani 1 1 d . .
C9 C 0.1617(4) 0.60383(19) 1.1930(3) 0.0371(11) Uani 1 1 d . .
C10 C 0.2296(5) 0.7321(2) 1.0930(3) 0.0471(14) Uani 1 1 d . .
H10A H 0.2268 0.7712 1.1061 0.16(4) Uiso 1 1 calc R .
H10B H 0.2900 0.7223 1.0951 0.34(10) Uiso 1 1 calc R .
H10C H 0.1919 0.7257 1.0422 0.30(9) Uiso 1 1 calc R .
C11 C 0.1104(5) 0.7147(2) 1.3261(3) 0.0487(15) Uani 1 1 d . .
H11A H 0.0912 0.6853 1.3542 0.11(3) Uiso 1 1 calc R .
H11B H 0.1583 0.7355 1.3598 0.23(7) Uiso 1 1 calc R .
H11C H 0.0613 0.7398 1.3050 0.13(4) Uiso 1 1 calc R .
C12 C 0.1608(6) 0.5399(2) 1.1830(4) 0.062(2) Uani 1 1 d . .
H12A H 0.1820 0.5306 1.1397 0.26(8) Uiso 1 1 calc R .
H12B H 0.1989 0.5229 1.2282 0.13(4) Uiso 1 1 calc R .
H12C H 0.1010 0.5261 1.1749 0.29(9) Uiso 1 1 calc R .
C13 C 0.1814(3) 0.78312(19) 1.2174(3) 0.0340(10) Uani 1 1 d . .
H13 H 0.1542 0.8042 1.1742 0.13(4) Uiso 1 1 calc R .
C14 C 0.2224(3) 0.81069(17) 1.2788(3) 0.0331(10) Uani 1 1 d . .
H14 H 0.2506 0.7907 1.3228 0.028(12) Uiso 1 1 calc R .
C15 C 0.2253(3) 0.87339(16) 1.2805(2) 0.0289(9) Uani 1 1 d . .
C16 C 0.0950(4) 0.59802(18) 1.3037(3) 0.0373(11) Uani 1 1 d . .
H16 H 0.1197 0.6018 1.3562 0.025(12) Uiso 1 1 calc R .
C17 C 0.0273(4) 0.56472(19) 1.2790(3) 0.0363(11) Uani 1 1 d . .
H17 H 0.0052 0.5586 1.2267 0.050(17) Uiso 1 1 calc R .
C18 C -0.0158(3) 0.53610(16) 1.3318(2) 0.0223(8) Uani 1 1 d . .
C21 C 0.1773(3) 0.43099(17) 0.5329(2) 0.0238(8) Uani 1 1 d . .
C22 C 0.2364(3) 0.38871(18) 0.5102(2) 0.0300(9) Uani 1 1 d . .
H22 H 0.2143 0.3682 0.4653 0.059(18) Uiso 1 1 calc R .
C23 C 0.3175(3) 0.37977(17) 0.5511(3) 0.0285(9) Uani 1 1 d . .
H23 H 0.3371 0.4001 0.5964 0.034(13) Uiso 1 1 calc R .
C24 C 0.3822(3) 0.33999(17) 0.5321(3) 0.0282(9) Uani 1 1 d . .
C25 C 0.4601(4) 0.36277(19) 0.5197(4) 0.0447(13) Uani 1 1 d . .
C26 C 0.5244(4) 0.3260(2) 0.5040(3) 0.0444(13) Uani 1 1 d . .
C27 C 0.5095(3) 0.26751(19) 0.5020(3) 0.0383(11) Uani 1 1 d . .
C28 C 0.4310(3) 0.24612(18) 0.5135(3) 0.0300(9) Uani 1 1 d . .
C29 C 0.3681(3) 0.28166(17) 0.5303(2) 0.0264(8) Uani 1 1 d . .
C30 C 0.4734(5) 0.4264(2) 0.5222(6) 0.082(3) Uani 1 1 d . .
H30A H 0.5295 0.4352 0.5127 0.14(4) Uiso 1 1 calc R .
H30B H 0.4259 0.4439 0.4838 0.15(5) Uiso 1 1 calc R .
H30C H 0.4732 0.4404 0.5717 0.08(3) Uiso 1 1 calc R .
C31 C 0.5799(4) 0.2274(2) 0.4854(5) 0.0614(19) Uani 1 1 d . .
H31A H 0.6295 0.2491 0.4790 0.12(3) Uiso 1 1 calc R .
H31B H 0.6004 0.2017 0.5273 0.10(3) Uiso 1 1 calc R .
H31C H 0.5538 0.2066 0.4394 0.08(2) Uiso 1 1 calc R .
C32 C 0.2873(3) 0.25826(19) 0.5504(3) 0.0363(11) Uani 1 1 d . .
H32A H 0.2515 0.2888 0.5601 0.11(3) Uiso 1 1 calc R .
H32B H 0.2527 0.2360 0.5086 0.16(5) Uiso 1 1 calc R .
H32C H 0.3063 0.2351 0.5952 0.12(4) Uiso 1 1 calc R .
C33 C 0.6089(5) 0.3478(2) 0.4924(4) 0.0553(16) Uani 1 1 d . .
H33 H 0.6617 0.3367 0.5275 0.19(6) Uiso 1 1 calc R .
C34 C 0.6159(4) 0.3814(2) 0.4370(3) 0.0475(13) Uani 1 1 d . .
H34 H 0.5640 0.3932 0.4012 0.07(2) Uiso 1 1 calc R .
C35 C 0.7040(4) 0.4016(2) 0.4292(3) 0.0468(13) Uani 1 1 d . .
C36 C 0.4197(3) 0.18430(17) 0.5080(3) 0.0289(9) Uani 1 1 d . .
H36 H 0.4650 0.1623 0.5387 0.049(17) Uiso 1 1 calc R .
C37 C 0.3502(3) 0.15736(17) 0.4627(3) 0.0305(9) Uani 1 1 d . .
H37 H 0.3011 0.1779 0.4349 0.018(10) Uiso 1 1 calc R .
C38 C 0.3500(3) 0.09436(17) 0.4559(2) 0.0285(9) Uani 1 1 d . .

loop_
_atom_site_aniso_label
_atom_site_aniso_U_11
_atom_site_aniso_U_22
_atom_site_aniso_U_33
_atom_site_aniso_U_23
_atom_site_aniso_U_13
_atom_site_aniso_U_12
In1 0.0306(2) 0.01685(16) 0.01854(16) -0.00138(12) 0.00237(15) 0.00198(15)
In2 0.03453(16) 0.01963(12) 0.01671(11) -0.00256(9) 0.00151(11) 0.00643(11)
In3 0.02303(14) 0.02159(12) 0.01667(11) -0.00337(8) 0.00486(10) 0.00106(10)
In4 0.01923(18) 0.02074(16) 0.01628(15) -0.00082(11) 0.00718(14) -0.00236(13)
O1 0.0331(17) 0.0359(15) 0.0174(12) 0.0060(11) 0.0007(12) 0.0022(14)
O2 0.0414(19) 0.0329(15) 0.0156(12) -0.0061(10) -0.0004(13) 0.0131(14)
O3 0.0244(15) 0.0211(13) 0.0196(12) 0.0007(9) 0.0048(11) -0.0027(11)
O4 0.0397(19) 0.0472(18) 0.0217(14) -0.0029(13) 0.0060(14) 0.0085(16)
O5 0.0401(18) 0.0326(15) 0.0193(13) -0.0096(11) 0.0067(13) 0.0022(14)
O6 0.039(2) 0.0335(17) 0.0394(17) -0.0140(13) 0.0081(16) 0.0098(15)
O7 0.052(2) 0.0193(14) 0.0324(16) -0.0005(11) -0.0004(15) -0.0055(14)
O8 0.0439(19) 0.0204(13) 0.0296(15) 0.0067(11) 0.0099(14) -0.0041(13)
O9 0.0358(17) 0.0293(14) 0.0193(13) 0.0009(10) 0.0094(13) -0.0124(13)
O10 0.0357(17) 0.0338(15) 0.0185(12) -0.0029(11) 0.0124(13) -0.0086(13)
O11 0.0400(18) 0.0314(15) 0.0213(13) -0.0101(11) 0.0041(13) 0.0115(14)
O12 0.0249(16) 0.0318(15) 0.0289(14) -0.0088(11) 0.0076(13) 0.0050(12)
O13 0.056(3) 0.072(3) 0.067(3) 0.027(2) 0.022(2) -0.018(2)
O14 0.0250(18) 0.063(2) 0.054(2) 0.0045(18) 0.0139(17) -0.0101(17)
O15 0.0357(18) 0.0210(13) 0.0313(15) -0.0029(11) -0.0010(14) 0.0054(13)
O16 0.045(2) 0.0178(13) 0.0324(15) 0.0004(11) -0.0007(15) -0.0043(13)
C1 0.046(3) 0.0227(19) 0.026(2) -0.0074(15) 0.011(2) 0.0077(19)
C2 0.041(3) 0.037(2) 0.029(2) -0.0128(17) 0.011(2) 0.002(2)
C3 0.049(3) 0.037(2) 0.032(2) -0.0058(18) 0.022(2) -0.007(2)
C4 0.040(3) 0.034(2) 0.032(2) -0.0050(17) 0.018(2) -0.008(2)
C5 0.048(3) 0.031(2) 0.034(2) -0.0027(17) 0.022(2) -0.010(2)
C6 0.039(3) 0.030(2) 0.039(2) -0.0040(18) 0.018(2) -0.004(2)
C7 0.041(3) 0.027(2) 0.038(2) -0.0046(17) 0.018(2) -0.002(2)
C8 0.046(3) 0.029(2) 0.043(3) -0.0036(18) 0.027(2) -0.006(2)
C9 0.051(3) 0.025(2) 0.046(3) -0.0091(18) 0.031(3) -0.012(2)
C10 0.078(4) 0.035(2) 0.039(3) -0.0014(19) 0.034(3) -0.013(3)
C11 0.079(4) 0.030(2) 0.054(3) -0.011(2) 0.046(3) -0.013(3)
C12 0.112(6) 0.022(2) 0.077(4) -0.008(2) 0.070(4) -0.012(3)
C13 0.043(3) 0.030(2) 0.036(2) 0.0000(17) 0.022(2) -0.005(2)
C14 0.048(3) 0.0202(19) 0.033(2) 0.0022(16) 0.014(2) -0.0010(19)
C15 0.041(3) 0.0193(18) 0.026(2) 0.0014(15) 0.0091(19) -0.0041(18)
C16 0.056(3) 0.024(2) 0.044(3) -0.0062(18) 0.035(3) -0.007(2)
C17 0.056(3) 0.031(2) 0.033(2) -0.0013(17) 0.031(2) -0.011(2)
C18 0.032(2) 0.0208(17) 0.0187(17) 0.0035(13) 0.0141(17) 0.0004(16)
C21 0.025(2) 0.0245(18) 0.0249(18) -0.0042(14) 0.0108(17) 0.0012(16)
C22 0.033(2) 0.030(2) 0.030(2) -0.0101(16) 0.014(2) 0.0034(19)
C23 0.031(2) 0.0216(19) 0.036(2) -0.0052(15) 0.014(2) -0.0041(17)
C24 0.025(2) 0.0192(18) 0.042(2) -0.0059(16) 0.013(2) 0.0000(17)
C25 0.045(3) 0.021(2) 0.080(4) -0.005(2) 0.036(3) -0.004(2)
C26 0.043(3) 0.028(2) 0.073(4) -0.005(2) 0.035(3) -0.005(2)
C27 0.033(3) 0.025(2) 0.066(3) -0.008(2) 0.030(3) -0.0023(19)
C28 0.025(2) 0.025(2) 0.042(2) -0.0074(17) 0.013(2) 0.0002(17)
C29 0.024(2) 0.0217(19) 0.036(2) -0.0064(15) 0.0129(19) -0.0037(17)
C30 0.072(5) 0.024(3) 0.174(9) -0.021(4) 0.076(6) -0.017(3)
C31 0.052(4) 0.034(3) 0.119(6) -0.017(3) 0.057(4) -0.002(3)
C32 0.032(3) 0.024(2) 0.061(3) -0.003(2) 0.026(2) -0.0041(19)
C33 0.050(4) 0.039(3) 0.088(5) -0.006(3) 0.038(4) -0.011(3)
C34 0.041(3) 0.057(3) 0.047(3) -0.001(2) 0.017(3) -0.008(3)
C35 0.041(3) 0.050(3) 0.052(3) -0.010(2) 0.018(3) -0.014(3)
C36 0.022(2) 0.024(2) 0.041(2) -0.0060(16) 0.0098(19) 0.0028(17)
C37 0.034(2) 0.0207(19) 0.036(2) -0.0004(16) 0.009(2) 0.0036(18)
C38 0.036(2) 0.0206(18) 0.031(2) -0.0023(15) 0.013(2) -0.0024(18)

loop_
_atom_type_symbol
_atom_type_description
_atom_type_scat_dispersion_real
_atom_type_scat_dispersion_imag
_atom_type_scat_source
C C 0.0181 0.0091 'International Tables Vol C Tables 4.2.6.8 and 6.1.1.4'
H H 0.0000 0.0000 'International Tables Vol C Tables 4.2.6.8 and 6.1.1.4'
O O 0.0492 0.0322 'International Tables Vol C Tables 4.2.6.8 and 6.1.1.4'
In In 0.0822 5.0449 'International Tables Vol C Tables 4.2.6.8 and 6.1.1.4'

loop_
_geom_angle_atom_site_label_1
_geom_angle_atom_site_label_2
_geom_angle_atom_site_label_3
_geom_angle
_geom_angle_site_symmetry_1
_geom_angle_site_symmetry_3
O1 In1 O1 180.00(9) . 3_667
O1 In1 O6 88.63(13) . 3_667
O1 In1 O6 91.37(13) 3_667 3_667
O1 In1 O6 91.37(13) . .
O1 In1 O6 88.63(13) 3_667 .
O6 In1 O6 180.0 3_667 .
O1 In1 O15 90.16(12) . 4_566
O1 In1 O15 89.84(12) 3_667 4_566
O6 In1 O15 86.78(13) 3_667 4_566
O6 In1 O15 93.22(13) . 4_566
O1 In1 O15 89.84(12) . 2_656
O1 In1 O15 90.16(12) 3_667 2_656
O6 In1 O15 93.22(13) 3_667 2_656
O6 In1 O15 86.78(13) . 2_656
O15 In1 O15 180.00(10) 4_566 2_656
O1 In2 O2 91.82(12) . .
O1 In2 O5 95.37(12) . .
O2 In2 O5 172.56(13) . .
O1 In2 O4 177.50(11) . .
O2 In2 O4 90.06(12) . .
O5 In2 O4 82.81(12) . .
O1 In2 O7 90.70(13) . 4_575
O2 In2 O7 93.24(12) . 4_575
O5 In2 O7 84.78(12) . 4_575
O4 In2 O7 90.84(14) . 4_575
O1 In2 O16 91.72(12) . 4_566
O2 In2 O16 89.44(12) . 4_566
O5 In2 O16 92.24(12) . 4_566
O4 In2 O16 86.65(13) . 4_566
O7 In2 O16 176.33(13) 4_575 4_566
O2 In3 O3 169.00(12) . .
O2 In3 O14 93.56(14) . 3_666
O3 In3 O14 97.32(13) . 3_666
O2 In3 O8 90.17(11) . 4_575
O3 In3 O8 91.15(11) . 4_575
O14 In3 O8 91.69(14) 3_666 4_575
O2 In3 O11 85.66(11) . .
O3 In3 O11 91.91(11) . .
O14 In3 O11 94.05(14) 3_666 .
O8 In3 O11 173.10(12) 4_575 .
O2 In3 O10 84.05(12) . 3_567
O3 In3 O10 85.36(11) . 3_567
O14 In3 O10 172.55(13) 3_666 3_567
O8 In3 O10 81.28(11) 4_575 3_567
O11 In3 O10 92.80(11) . 3_567
O3 In4 O3 180.0 . 3_566
O3 In4 O9 94.29(10) . 3_567
O3 In4 O9 85.71(10) 3_566 3_567
O3 In4 O9 85.71(10) . 1_554
O3 In4 O9 94.29(10) 3_566 1_554
O9 In4 O9 180.0 3_567 1_554
O3 In4 O12 87.03(11) . 3_566
O3 In4 O12 92.97(11) 3_566 3_566
O9 In4 O12 87.95(12) 3_567 3_566
O9 In4 O12 92.05(12) 1_554 3_566
O3 In4 O12 92.97(11) . .
O3 In4 O12 87.03(11) 3_566 .
O9 In4 O12 92.05(12) 3_567 .
O9 In4 O12 87.95(12) 1_554 .
O12 In4 O12 180.0 3_566 .
In1 O1 In2 116.46(13) . .
In3 O2 In2 126.33(14) . .
In3 O3 In4 118.35(12) . .
C1 O5 In2 132.6(3) . .
C1 O6 In1 127.5(3) . .
C15 O7 In2 126.5(3) . 4_576
C15 O8 In3 134.5(3) . 4_576
C18 O9 In4 132.2(3) . 1_556
C18 O10 In3 130.7(2) . 3_567
C21 O11 In3 137.6(3) . .
C21 O12 In4 127.4(2) . .
C35 O14 In3 125.1(4) . 3_666
C38 O15 In1 134.1(3) . 2_646
C38 O16 In2 124.8(3) . 4_565
O5 C1 O6 126.1(4) . .
O5 C1 C2 118.2(4) . .
O6 C1 C2 115.7(4) . .
C3 C2 C1 122.0(5) . .
C2 C3 C4 123.4(5) . .
C5 C4 C9 120.6(4) . .
C5 C4 C3 122.1(4) . .
C9 C4 C3 117.3(4) . .
C4 C5 C6 118.6(4) . .
C4 C5 C10 121.1(4) . .
C6 C5 C10 120.2(4) . .
C7 C6 C5 121.6(4) . .
C7 C6 C13 121.0(4) . .
C5 C6 C13 117.3(4) . .
C6 C7 C8 118.7(4) . .
C6 C7 C11 123.4(4) . .
C8 C7 C11 117.8(4) . .
C9 C8 C7 121.1(4) . .
C9 C8 C16 121.4(4) . .
C7 C8 C16 117.5(4) . .
C8 C9 C4 119.1(4) . .
C8 C9 C12 123.0(4) . .
C4 C9 C12 117.9(4) . .
C14 C13 C6 125.4(5) . .
C13 C14 C15 121.7(4) . .
O8 C15 O7 126.3(4) . .
O8 C15 C14 117.4(4) . .
O7 C15 C14 116.3(4) . .
C17 C16 C8 122.4(5) . .
C16 C17 C18 121.8(4) . .
O9 C18 O10 125.2(3) . .
O9 C18 C17 119.1(4) . .
O10 C18 C17 115.6(3) . .
O11 C21 O12 125.2(4) . .
O11 C21 C22 117.1(4) . .
O12 C21 C22 117.7(3) . .
C23 C22 C21 121.9(4) . .
C22 C23 C24 125.9(4) . .
C29 C24 C25 120.9(4) . .
C29 C24 C23 121.3(4) . .
C25 C24 C23 117.7(4) . .
C24 C25 C26 119.3(4) . .
C24 C25 C30 119.6(5) . .
C26 C25 C30 121.1(5) . .
C27 C26 C25 119.4(4) . .
C27 C26 C33 119.2(5) . .
C25 C26 C33 121.4(5) . .
C28 C27 C26 120.1(4) . .
C28 C27 C31 120.5(4) . .
C26 C27 C31 119.4(4) . .
C29 C28 C27 121.0(4) . .
C29 C28 C36 122.6(4) . .
C27 C28 C36 116.4(4) . .
C28 C29 C24 119.3(4) . .
C28 C29 C32 121.2(4) . .
C24 C29 C32 119.5(4) . .
C34 C33 C26 125.9(7) . .
C33 C34 C35 122.7(6) . .
O13 C35 O14 124.9(5) . .
O13 C35 C34 120.9(5) . .
O14 C35 C34 114.1(5) . .
C37 C36 C28 125.5(4) . .
C36 C37 C38 120.8(4) . .
O16 C38 O15 125.4(4) . .
O16 C38 C37 116.8(4) . .
O15 C38 C37 117.8(4) . .

loop_
_geom_bond_atom_site_label_1
_geom_bond_atom_site_label_2
_geom_bond_distance
_geom_bond_site_symmetry_2
In1 O1 2.068(3) .
In1 O1 2.068(3) 3_667
In1 O6 2.158(3) 3_667
In1 O6 2.158(3) .
In1 O15 2.163(3) 4_566
In1 O15 2.163(3) 2_656
In2 O1 2.088(3) .
In2 O2 2.095(3) .
In2 O5 2.143(3) .
In2 O4 2.163(3) .
In2 O7 2.169(3) 4_575
In2 O16 2.180(3) 4_566
In3 O2 2.074(3) .
In3 O3 2.082(3) .
In3 O14 2.126(3) 3_666
In3 O8 2.155(3) 4_575
In3 O11 2.157(3) .
In3 O10 2.223(3) 3_567
In4 O3 2.094(3) .
In4 O3 2.094(3) 3_566
In4 O9 2.146(3) 3_567
In4 O9 2.146(3) 1_554
In4 O12 2.191(3) 3_566
In4 O12 2.192(3) .
O5 C1 1.262(6) .
O6 C1 1.266(6) .
O7 C15 1.260(6) .
O7 In2 2.169(3) 4_576
O8 C15 1.258(5) .
O8 In3 2.155(3) 4_576
O9 C18 1.243(5) .
O9 In4 2.146(3) 1_556
O10 C18 1.270(5) .
O10 In3 2.223(3) 3_567
O11 C21 1.257(5) .
O12 C21 1.260(5) .
O13 C35 1.261(7) .
O14 C35 1.263(7) .
O14 In3 2.126(3) 3_666
O15 C38 1.262(5) .
O15 In1 2.163(3) 2_646
O16 C38 1.249(5) .
O16 In2 2.181(3) 4_565
C1 C2 1.475(5) .
C2 C3 1.303(7) .
C3 C4 1.490(6) .
C4 C5 1.399(7) .
C4 C9 1.408(6) .
C5 C6 1.400(6) .
C5 C10 1.518(6) .
C6 C7 1.392(6) .
C6 C13 1.483(6) .
C7 C8 1.399(6) .
C7 C11 1.522(6) .
C8 C9 1.396(6) .
C8 C16 1.484(6) .
C9 C12 1.524(6) .
C13 C14 1.299(7) .
C14 C15 1.485(5) .
C16 C17 1.293(7) .
C17 C18 1.480(5) .
C21 C22 1.494(5) .
C22 C23 1.295(7) .
C23 C24 1.488(6) .
C24 C29 1.398(6) .
C24 C25 1.402(6) .
C25 C26 1.414(7) .
C25 C30 1.521(7) .
C26 C27 1.405(6) .
C26 C33 1.483(7) .
C27 C28 1.391(6) .
C27 C31 1.543(6) .
C28 C29 1.389(6) .
C28 C36 1.474(6) .
C29 C32 1.510(6) .
C33 C34 1.310(8) .
C34 C35 1.498(7) .
C36 C37 1.329(6) .
C37 C38 1.497(5) .
